data_2015230
loop_
_publ_author_name
'Boris Shivachev'
'Rosica Petrova'
'Marin Marinov'
'Neyko Stoyanov'
'Anife Ahmedova'
'Mariana Mitewa'

_publ_section_title
;
 Four cycloalkanespiro-4'-imidazolidine-2',5'-dithiones
;
_journal_coeditor_code BM1624
_journal_issue 4
_journal_name_full 'Acta Crystallographica Section C'
_journal_page_first o211
_journal_page_last o215
_journal_paper_doi 10.1107/S0108270106003489
_journal_volume 62
_journal_year 2006
_chemical_formula_iupac 'C10 H16 N2 S2'
_chemical_formula_moiety 'C10 H16 N2 S2'
_chemical_formula_sum 'C10 H16 N2 S2'
_chemical_formula_weight 228.37
_chemical_name_common
;
cyclooctanespiro-4'-imidazolidine-2',5'-dithione
;
_chemical_name_systematic
;
1,3-diazaspiro[4.7]dodecane-2,4-dithione
;
_space_group_IT_number 61
_symmetry_cell_setting orthorhombic
_symmetry_space_group_name_Hall '-P 2ac 2ab'
_symmetry_space_group_name_H-M 'P b c a'
_atom_sites_solution_hydrogens geom
_atom_sites_solution_primary direct
_atom_sites_solution_secondary difmap
_cell_angle_alpha 90.00
_cell_angle_beta 90.00
_cell_angle_gamma 90.00
_cell_formula_units_Z 8
_cell_length_a 8.484(2)
_cell_length_b 11.5018(18)
_cell_length_c 23.992(10)
_cell_measurement_reflns_used 22
_cell_measurement_temperature 290(2)
_cell_measurement_theta_max 19.07
_cell_measurement_theta_min 17.92
_cell_volume 2341.2(12)
_computing_cell_refinement 'CAD-4 Express'
_computing_data_collection 'CAD-4 Express (Enraf--Nonius, 1994)'
_computing_data_reduction 'XCAD4 (Harms & Wocadlo, 1995)'
_computing_molecular_graphics
;
Ortep-3 for Windows (Farrugia, 1997) and
Mercury 1.4 (Bruno <i>et al.</i>,  2002)'
;
_computing_publication_material 'WinGX (Farrugia, 1999)'
_computing_structure_refinement 'SHELXL97 (Sheldrick, 1997)'
_computing_structure_solution 'SHELXS97 (Sheldrick, 1997)'
_diffrn_ambient_temperature 290(2)
_diffrn_measured_fraction_theta_full 1.000
_diffrn_measured_fraction_theta_max 1.000
_diffrn_measurement_device '\k-geometry diffractometer'
_diffrn_measurement_device_type 'Enraf--Nonius CAD-4'
_diffrn_measurement_method 'non-profiled omega/2theta scans'
_diffrn_radiation_monochromator graphite
_diffrn_radiation_source 'fine-focus sealed tube'
_diffrn_radiation_type MoK\a
_diffrn_radiation_wavelength 0.71073
_diffrn_reflns_av_R_equivalents 0.0605
_diffrn_reflns_av_sigmaI/netI 0.0438
_diffrn_reflns_limit_h_max 11
_diffrn_reflns_limit_h_min 0
_diffrn_reflns_limit_k_max 15
_diffrn_reflns_limit_k_min -15
_diffrn_reflns_limit_l_max 31
_diffrn_reflns_limit_l_min -31
_diffrn_reflns_number 10820
_diffrn_reflns_theta_full 27.98
_diffrn_reflns_theta_max 27.98
_diffrn_reflns_theta_min 1.70
_diffrn_standards_decay_% 5
_diffrn_standards_interval_time 120
_diffrn_standards_number 3
_exptl_absorpt_coefficient_mu 0.420
_exptl_absorpt_correction_type none
_exptl_crystal_colour yellow
_exptl_crystal_density_diffrn 1.296
_exptl_crystal_density_method 'not measured'
_exptl_crystal_description 'square prism'
_exptl_crystal_F_000 976
_exptl_crystal_size_max 0.40
_exptl_crystal_size_mid 0.38
_exptl_crystal_size_min 0.36
_refine_diff_density_max 0.609
_refine_diff_density_min -0.341
_refine_ls_extinction_method none
_refine_ls_goodness_of_fit_ref 1.016
_refine_ls_hydrogen_treatment constr
_refine_ls_matrix_type full
_refine_ls_number_parameters 136
_refine_ls_number_reflns 2812
_refine_ls_number_restraints 0
_refine_ls_restrained_S_all 1.016
_refine_ls_R_factor_all 0.1007
_refine_ls_R_factor_gt 0.0571
_refine_ls_shift/su_max 0.000
_refine_ls_shift/su_mean 0.000
_refine_ls_structure_factor_coef Fsqd
_refine_ls_weighting_details 'calc w=1/[\s^2^(Fo^2^)+(0.0826P)^2^+1.3610P] where P=(Fo^2^+2Fc^2^)/3'
_refine_ls_weighting_scheme calc
_refine_ls_wR_factor_gt 0.1463
_refine_ls_wR_factor_ref 0.1743
_reflns_number_gt 1730
_reflns_number_total 2812
_reflns_threshold_expression I>2\s(I)
_cod_data_source_file bm1624.cif
_cod_data_source_block IV
_cod_database_code 2015230

loop_
_symmetry_equiv_pos_as_xyz
'x, y, z'
'-x+1/2, -y, z+1/2'
'x+1/2, -y+1/2, -z'
'-x, y+1/2, -z+1/2'
'-x, -y, -z'
'x-1/2, y, -z-1/2'
'-x-1/2, y-1/2, z'
'x, -y-1/2, z-1/2'

loop_
_atom_site_type_symbol
_atom_site_label
_atom_site_fract_x
_atom_site_fract_y
_atom_site_fract_z
_atom_site_U_iso_or_equiv
_atom_site_adp_type
_atom_site_calc_flag
_atom_site_refinement_flags
_atom_site_occupancy
_atom_site_disorder_assembly
_atom_site_disorder_group
N N1 0.9007(3) 0.3404(2) 0.55765(10) 0.0476(6) Uani d . 1 . .
H H1 0.9930 0.3099 0.5553 0.057 Uiso calc R 1 . .
N N3 0.6569(3) 0.3784(2) 0.54033(11) 0.0540(7) Uani d . 1 . .
H H3 0.5666 0.3754 0.5241 0.065 Uiso calc R 1 . .
S S1 0.78194(9) 0.21329(8) 0.47347(4) 0.0576(3) Uani d . 1 . .
S S2 0.56062(11) 0.53474(10) 0.61389(5) 0.0818(4) Uani d . 1 . .
C C2 0.7837(3) 0.3117(3) 0.52427(12) 0.0455(7) Uani d . 1 . .
C C4 0.6874(3) 0.4488(3) 0.58401(14) 0.0522(7) Uani d . 1 . .
C C5 0.8598(3) 0.4289(3) 0.59923(12) 0.0442(7) Uani d . 1 . .
C C6 0.9603(4) 0.5383(3) 0.58883(14) 0.0544(8) Uani d . 1 . .
H H6A 1.0686 0.5136 0.5834 0.065 Uiso calc R 1 . .
H H6B 0.9254 0.5731 0.5541 0.065 Uiso calc R 1 . .
C C7 0.9597(5) 0.6322(3) 0.6330(2) 0.0774(11) Uani d . 1 . .
H H7A 0.8638 0.6250 0.6547 0.093 Uiso calc R 1 . .
H H7B 0.9572 0.7074 0.6147 0.093 Uiso calc R 1 . .
C C8 1.1020(8) 0.6293(5) 0.6732(2) 0.121(2) Uani d . 1 C .
H H8A 1.1958 0.6365 0.6503 0.145 Uiso calc R 1 . .
H H8B 1.0960 0.6993 0.6956 0.145 Uiso calc R 1 . .
C C9 1.1285(8) 0.5374(5) 0.7098(2) 0.120(2) Uani d . 1 . .
H H9A 1.0354 0.5280 0.7328 0.144 Uiso calc R 1 A 1
H H9B 1.2148 0.5587 0.7342 0.144 Uiso calc R 1 A 1
C C10 1.1667(9) 0.4217(7) 0.6837(4) 0.0784(18) Uani d P 0.62 C 1
H H10A 1.2479 0.3848 0.7060 0.094 Uiso calc PR 0.62 C 1
H H10B 1.2113 0.4360 0.6471 0.094 Uiso calc PR 0.62 C 1
C C101 1.1092(18) 0.4142(12) 0.7190(5) 0.088(4) Uani d P 0.38 C 2
H H10C 1.0508 0.4056 0.7535 0.105 Uiso calc PR 0.38 C 2
H H10D 1.2135 0.3827 0.7257 0.105 Uiso calc PR 0.38 C 2
C C11 1.0316(5) 0.3359(4) 0.67705(17) 0.0783(12) Uani d . 1 . .
H H11A 1.0663 0.2767 0.6510 0.094 Uiso calc R 1 B 1
H H11B 1.0174 0.2978 0.7128 0.094 Uiso calc R 1 B 1
C C12 0.8699(4) 0.3769(3) 0.65781(13) 0.0586(8) Uani d . 1 C .
H H12A 0.8324 0.4346 0.6841 0.070 Uiso calc R 1 . .
H H12B 0.7982 0.3113 0.6596 0.070 Uiso calc R 1 . .

loop_
_atom_site_aniso_label
_atom_site_aniso_U_11
_atom_site_aniso_U_22
_atom_site_aniso_U_33
_atom_site_aniso_U_12
_atom_site_aniso_U_13
_atom_site_aniso_U_23
N1 0.0265(11) 0.0625(15) 0.0540(14) 0.0049(11) -0.0022(10) -0.0135(12)
N3 0.0252(11) 0.0704(17) 0.0665(17) 0.0039(11) -0.0033(11) -0.0144(14)
S1 0.0307(4) 0.0809(6) 0.0611(5) -0.0017(4) 0.0000(3) -0.0244(4)
S2 0.0446(5) 0.0897(8) 0.1112(9) 0.0120(4) 0.0123(5) -0.0378(6)
C2 0.0293(12) 0.0595(17) 0.0477(15) -0.0046(12) 0.0044(11) -0.0043(13)
C4 0.0342(14) 0.0606(18) 0.0617(19) -0.0008(13) 0.0056(13) -0.0088(15)
C5 0.0323(13) 0.0523(16) 0.0481(16) -0.0002(12) 0.0022(11) -0.0063(13)
C6 0.0472(17) 0.0610(19) 0.0550(18) -0.0025(14) 0.0010(14) 0.0031(15)
C7 0.067(2) 0.060(2) 0.106(3) -0.0034(18) 0.013(2) -0.008(2)
C8 0.146(5) 0.109(4) 0.108(4) -0.031(4) -0.045(4) -0.021(3)
C9 0.145(5) 0.107(4) 0.107(4) -0.020(4) -0.066(4) -0.017(3)
C10 0.066(4) 0.088(5) 0.081(5) 0.009(4) -0.025(4) 0.000(4)
C101 0.099(10) 0.109(10) 0.055(6) 0.000(8) -0.023(7) -0.010(7)
C11 0.102(3) 0.070(2) 0.063(2) 0.010(2) -0.023(2) 0.0038(19)
C12 0.066(2) 0.0577(19) 0.0520(18) -0.0127(17) 0.0064(15) 0.0003(15)

loop_
_atom_type_symbol
_atom_type_description
_atom_type_scat_dispersion_real
_atom_type_scat_dispersion_imag
_atom_type_scat_source
C C 0.0033 0.0016 'International Tables Vol C Tables 4.2.6.8 and 6.1.1.4'
H H 0.0000 0.0000 'International Tables Vol C Tables 4.2.6.8 and 6.1.1.4'
N N 0.0061 0.0033 'International Tables Vol C Tables 4.2.6.8 and 6.1.1.4'
S S 0.1246 0.1234 'International Tables Vol C Tables 4.2.6.8 and 6.1.1.4'

loop_
_geom_angle_atom_site_label_1
_geom_angle_atom_site_label_2
_geom_angle_atom_site_label_3
_geom_angle
C2 N1 C5 114.1(2)
C2 N1 H1 122.9
C5 N1 H1 122.9
C4 N3 C2 113.7(2)
C4 N3 H3 123.2
C2 N3 H3 123.2
N1 C2 N3 106.2(2)
N1 C2 S1 128.5(2)
N3 C2 S1 125.2(2)
N3 C4 C5 106.3(2)
N3 C4 S2 125.4(2)
C5 C4 S2 128.3(2)
N1 C5 C4 99.7(2)
N1 C5 C12 109.9(2)
C4 C5 C12 109.4(2)
N1 C5 C6 109.0(2)
C4 C5 C6 111.7(3)
C12 C5 C6 116.0(3)
C7 C6 C5 117.9(3)
C7 C6 H6A 107.8
C5 C6 H6A 107.8
C7 C6 H6B 107.8
C5 C6 H6B 107.8
H6A C6 H6B 107.2
C6 C7 C8 114.7(4)
C6 C7 H7A 108.6
C8 C7 H7A 108.6
C6 C7 H7B 108.6
C8 C7 H7B 108.6
H7A C7 H7B 107.6
C9 C8 C7 122.4(5)
C9 C8 H8A 106.7
C7 C8 H8A 106.7
C9 C8 H8B 106.7
C7 C8 H8B 106.7
H8A C8 H8B 106.6
C11 C12 C5 116.7(3)
C11 C12 H12A 108.1
C5 C12 H12A 108.1
C11 C12 H12B 108.1
C5 C12 H12B 108.1
H12A C12 H12B 107.3
C8 C9 C101 145.4(6)
C8 C9 C10 116.3(6)
C8 C9 H9A 108.2
C101 C9 H9A 73.2
C10 C9 H9A 108.2
C8 C9 H9B 108.2
C101 C9 H9B 103.9
C10 C9 H9B 108.2
H9A C9 H9B 107.4
C101 C11 C12 114.4(6)
C12 C11 C10 120.7(4)
C101 C11 H11A 136.0
C12 C11 H11A 107.2
C10 C11 H11A 107.2
C101 C11 H11B 74.6
C12 C11 H11B 107.2
C10 C11 H11B 107.2
H11A C11 H11B 106.8
C9 C10 C11 117.1(6)
C9 C10 H10A 108.0
C11 C10 H10A 108.0
C9 C10 H10B 108.0
C11 C10 H10B 108.0
H10A C10 H10B 107.3
C9 C101 C11 122.4(9)
C9 C101 H10C 106.7
C11 C101 H10C 106.7
C9 C101 H10D 106.7
C11 C101 H10D 106.7
H10C C101 H10D 106.6

loop_
_geom_bond_atom_site_label_1
_geom_bond_atom_site_label_2
_geom_bond_distance
_geom_bond_publ_flag
N1 C2 1.317(3) yes
N1 C5 1.467(4) yes
N1 H1 0.8600 ?
N3 C4 1.350(4) yes
N3 C2 1.376(4) yes
N3 H3 0.8600 ?
S1 C2 1.664(3) yes
S2 C4 1.627(3) yes
C4 C5 1.525(4) yes
C5 C12 1.530(4) ?
C5 C6 1.540(4) ?
C6 C7 1.513(5) ?
C6 H6A 0.9700 ?
C6 H6B 0.9700 ?
C7 C8 1.544(6) ?
C7 H7A 0.9700 ?
C7 H7B 0.9700 ?
C8 C9 1.392(7) ?
C8 H8A 0.9700 ?
C8 H8B 0.9700 ?
C12 C11 1.522(5) ?
C12 H12A 0.9700 ?
C12 H12B 0.9700 ?
C9 C10 1.507(9) ?
C9 C101 1.444(15) ?
C9 H9A 0.9700 ?
C9 H9B 0.9700 ?
C11 C10 1.520(9) ?
C11 C101 1.501(12) ?
C11 H11A 0.9700 ?
C11 H11B 0.9700 ?
C10 H10A 0.9700 ?
C10 H10B 0.9700 ?
C101 H10C 0.9700 ?
C101 H10D 0.9700 ?

loop_
_geom_hbond_atom_site_label_D
_geom_hbond_atom_site_label_H
_geom_hbond_atom_site_label_A
_geom_hbond_site_symmetry_A
_geom_hbond_distance_DH
_geom_hbond_distance_HA
_geom_hbond_distance_DA
_geom_hbond_angle_DHA
_geom_hbond_publ_flag
N1 H1 S1 3_556 0.86 2.56 3.376(2) 159 yes
N3 H3 S1 3_456 0.86 2.62 3.367(3) 146 yes

loop_
_geom_torsion_atom_site_label_1
_geom_torsion_atom_site_label_2
_geom_torsion_atom_site_label_3
_geom_torsion_atom_site_label_4
_geom_torsion
C5 C6 C7 C8 98.5(4)
C6 C7 C8 C9 -64.9(7)
C7 C8 C9 C10 65.9(9)
C8 C9 C10 C11 -97.4(8)
C9 C10 C11 C12 41.5(8)
